data_1525846
loop_
_publ_author_name
'Lopez-Rivera, S.A.'
'Mora, A.J.'
'Acosta Najarro, D.'
'Rivera, A.V.'
'Avila Godoy, R.'

_publ_section_title
;
 Determination of the structure of IIIa-(Zn In2 S4) using convergent-beam
 electron diffraction and single-crystal X-ray diffraction
;
_journal_name_full 'Semiconductor Science and Technology'
_journal_page_first 367
_journal_page_last 371
_journal_volume 16
_journal_year 2001
_chemical_formula_sum 'In2 S4 Zn'
_chemical_name_systematic 'Zn In2 S4'
_space_group_IT_number 166
_symmetry_space_group_name_Hall '-R 3 2"'
_symmetry_space_group_name_H-M 'R -3 m :H'
_cell_angle_alpha 90
_cell_angle_beta 90
_cell_angle_gamma 120
_cell_formula_units_Z 3
_cell_length_a 3.8728
_cell_length_b 3.8728
_cell_length_c 37.0664
_cell_volume 481.461
_citation_journal_id_ASTM SSTEET
_cod_data_source_file Lopez-Rivera_SSTEET_2001_1967.cif
_cod_data_source_block In2S4Zn1
_cod_original_cell_volume 481.4611
_cod_original_formula_sum 'In2 S4 Zn1'
_cod_database_code 1525846

loop_
_symmetry_equiv_pos_as_xyz
x,y,z
-y,x-y,z
-x+y,-x,z
y,x,-z
-x,-x+y,-z
x-y,-y,-z
-x,-y,-z
y,-x+y,-z
x-y,x,-z
-y,-x,z
x,x-y,z
-x+y,y,z
x+2/3,y+1/3,z+1/3
-y+2/3,x-y+1/3,z+1/3
-x+y+2/3,-x+1/3,z+1/3
y+2/3,x+1/3,-z+1/3
-x+2/3,-x+y+1/3,-z+1/3
x-y+2/3,-y+1/3,-z+1/3
-x+2/3,-y+1/3,-z+1/3
y+2/3,-x+y+1/3,-z+1/3
x-y+2/3,x+1/3,-z+1/3
-y+2/3,-x+1/3,z+1/3
x+2/3,x-y+1/3,z+1/3
-x+y+2/3,y+1/3,z+1/3
x+1/3,y+2/3,z+2/3
-y+1/3,x-y+2/3,z+2/3
-x+y+1/3,-x+2/3,z+2/3
y+1/3,x+2/3,-z+2/3
-x+1/3,-x+y+2/3,-z+2/3
x-y+1/3,-y+2/3,-z+2/3
-x+1/3,-y+2/3,-z+2/3
y+1/3,-x+y+2/3,-z+2/3
x-y+1/3,x+2/3,-z+2/3
-y+1/3,-x+2/3,z+2/3
x+1/3,x-y+2/3,z+2/3
-x+y+1/3,y+2/3,z+2/3

loop_
_atom_site_label
_atom_site_type_symbol
_atom_site_fract_x
_atom_site_fract_y
_atom_site_fract_z
_atom_site_occupancy
_atom_site_U_iso_or_equiv
In1 In+3 0 0 0.77004 0.5 0.0
S2 S-2 0 0 0.7038 1 0.0
Zn1 Zn+2 0 0 0.77004 0.5 0.0
S1 S-2 0 0 0.1256 1 0.0
In2 In+3 0 0 0 1 0.0
